data_2312067
loop_
_publ_author_name
'Vinaya, ?'
'Basavaraju, Yeriyur B.'
'Yathirajan, Hemmige S.'
'Parkin, Sean'

_publ_section_title
;
 Syntheses and crystal structures of four 4-(4-nitro-phen-yl)piperazinium
 salts with hydrogen succinate, 4-amino-benzoate,
 2-(4-chloro-phen-yl)acetate and 2,3,4,5,6-penta-fluoro-benzoate anions.
;
_journal_coeditor_code HB8053
_journal_issue 'Pt 3'
_journal_name_full 'Acta crystallographica. Section E, Crystallographic communications'
_journal_page_first 151
_journal_page_last 156
_journal_paper_doi 10.1107/S2056989023001093
_journal_volume 79
_journal_year 2023
_chemical_formula_moiety 'C10 H14 N3 O2 +, C7 H6 N O2 -, H2 O'
_chemical_formula_sum 'C17 H22 N4 O5'
_chemical_formula_weight 362.38
_chemical_name_systematic
;
4-(4-Nitrophenyl)piperazinium 4-aminobenzoate monohydrate
;
_space_group_crystal_system triclinic
_space_group_IT_number 2
_space_group_name_Hall '-P 1'
_space_group_name_H-M_alt 'P -1'
_atom_sites_solution_hydrogens mixed
_atom_sites_solution_primary direct
_atom_sites_solution_secondary difmap
_audit_creation_method 'SHELXL-2019/2 and CIFFIX'
_cell_angle_alpha 79.482(2)
_cell_angle_beta 89.2150(10)
_cell_angle_gamma 83.9670(10)
_cell_formula_units_Z 2
_cell_length_a 6.0453(3)
_cell_length_b 7.3930(3)
_cell_length_c 19.1439(6)
_cell_measurement_reflns_used 9362
_cell_measurement_temperature 90.0(2)
_cell_measurement_theta_max 27.52
_cell_measurement_theta_min 2.82
_cell_volume 836.55(6)
_computing_cell_refinement
;
<i>APEX3</i> (Bruker, 2016)
;
_computing_data_collection
;
<i>APEX3</i> (Bruker, 2016)
;
_computing_data_reduction
;
<i>APEX3</i> (Bruker, 2016)
;
_computing_molecular_graphics
;
<i>XP</i> in <i>SHELXTL</i> (Sheldrick, 2008)
;
_computing_publication_material
;
<i>publCIF</i> (Westrip, 2010)
;
_computing_structure_refinement
;
<i>SHELXL2019/2</i> (Sheldrick, 2015b)
;
_computing_structure_solution
;
<i>SHELXT</i> (Sheldrick, 2015a)
;
_diffrn_ambient_temperature 90.0(2)
_diffrn_detector_area_resol_mean 7.41
_diffrn_measured_fraction_theta_full 0.990
_diffrn_measured_fraction_theta_max 0.991
_diffrn_measurement_device_type 'Bruker D8 Venture dual source'
_diffrn_measurement_method '\f and \w scans'
_diffrn_radiation_type MoK\a
_diffrn_radiation_wavelength 0.71073
_diffrn_reflns_av_R_equivalents 0.0328
_diffrn_reflns_av_unetI/netI 0.0189
_diffrn_reflns_limit_h_max 7
_diffrn_reflns_limit_h_min -7
_diffrn_reflns_limit_k_max 9
_diffrn_reflns_limit_k_min -9
_diffrn_reflns_limit_l_max 24
_diffrn_reflns_limit_l_min -23
_diffrn_reflns_number 34250
_diffrn_reflns_theta_full 25.242
_diffrn_reflns_theta_max 27.528
_diffrn_reflns_theta_min 2.164
_diffrn_source microsource
_exptl_absorpt_coefficient_mu 0.108
_exptl_absorpt_correction_T_max 0.971
_exptl_absorpt_correction_T_min 0.939
_exptl_absorpt_correction_type multi-scan
_exptl_absorpt_process_details
;
(<i>SADABS</i>; Krause <i>et al.</i>, 2015)
;
_exptl_crystal_colour 'pale yellow'
_exptl_crystal_density_diffrn 1.439
_exptl_crystal_description 'cut block'
_exptl_crystal_F_000 384
_exptl_crystal_size_max 0.300
_exptl_crystal_size_mid 0.260
_exptl_crystal_size_min 0.250
_refine_diff_density_max 0.400
_refine_diff_density_min -0.211
_refine_ls_extinction_coef 0.060(12)
_refine_ls_extinction_expression Fc^*^=kFc[1+0.001xFc^2^\l^3^/sin(2\q)]^-1/4^
_refine_ls_extinction_method
;
SHELXL-2019/2 (Sheldrick 2015b)
;
_refine_ls_goodness_of_fit_ref 1.045
_refine_ls_hydrogen_treatment mixed
_refine_ls_matrix_type full
_refine_ls_number_parameters 260
_refine_ls_number_reflns 3810
_refine_ls_number_restraints 0
_refine_ls_restrained_S_all 1.045
_refine_ls_R_factor_all 0.0357
_refine_ls_R_factor_gt 0.0338
_refine_ls_shift/su_max 0.001
_refine_ls_shift/su_mean 0.000
_refine_ls_structure_factor_coef Fsqd
_refine_ls_weighting_details 'w=1/[\s^2^(Fo^2^)+(0.0553P)^2^+0.2799P] where P=(Fo^2^+2Fc^2^)/3'
_refine_ls_weighting_scheme calc
_refine_ls_wR_factor_gt 0.0963
_refine_ls_wR_factor_ref 0.0982
_reflns_number_gt 3567
_reflns_number_total 3810
_reflns_threshold_expression 'I > 2\s(I)'
_cod_data_source_file hb8053sup1.cif
_cod_data_source_block II
_cod_database_code 2312067
_shelx_space_group_comment
;
The symmetry employed for this shelxl refinement is uniquely defined
by the following loop, which should always be used as a source of
symmetry information in preference to the above space-group names.
They are only intended as comments.
;
_shelx_estimated_absorpt_t_min 0.968
_shelx_estimated_absorpt_t_max 0.974

loop_
_space_group_symop_operation_xyz
'x, y, z'
'-x, -y, -z'

loop_
_atom_site_type_symbol
_atom_site_label
_atom_site_fract_x
_atom_site_fract_y
_atom_site_fract_z
_atom_site_U_iso_or_equiv
_atom_site_adp_type
_atom_site_calc_flag
_atom_site_occupancy
_atom_site_disorder_assembly
_atom_site_disorder_group
O O1 0.53605(15) 0.20260(13) 1.00635(4) 0.0313(2) Uani d 1 . .
O O2 0.23072(15) 0.38290(13) 0.99145(5) 0.0317(2) Uani d 1 . .
N N1 0.76952(13) 0.71108(11) 0.54685(4) 0.01334(18) Uani d 1 . .
H H1NA 0.813(3) 0.774(2) 0.5028(9) 0.034(4) Uiso d 1 . .
H H1NB 0.732(2) 0.596(2) 0.5393(7) 0.023(3) Uiso d 1 . .
N N2 0.68305(13) 0.65351(11) 0.69771(4) 0.01221(18) Uani d 1 . .
N N3 0.41469(16) 0.32803(12) 0.97077(5) 0.0193(2) Uani d 1 . .
C C1 0.57897(16) 0.81697(13) 0.57606(5) 0.0146(2) Uani d 1 . .
H H1C 0.454845 0.844383 0.541278 0.018 Uiso calc 1 . .
H H1D 0.624218 0.935914 0.584689 0.018 Uiso calc 1 . .
C C2 0.50264(15) 0.70618(13) 0.64495(5) 0.0137(2) Uani d 1 . .
H H2A 0.379688 0.780329 0.664798 0.016 Uiso calc 1 . .
H H2B 0.444540 0.592986 0.635118 0.016 Uiso calc 1 . .
C C3 0.88481(15) 0.56519(13) 0.66941(5) 0.0143(2) Uani d 1 . .
H H3A 0.857762 0.439718 0.662658 0.017 Uiso calc 1 . .
H H3B 1.007080 0.551797 0.704450 0.017 Uiso calc 1 . .
C C4 0.95609(16) 0.67460(13) 0.59914(5) 0.0149(2) Uani d 1 . .
H H4A 1.003928 0.793496 0.606856 0.018 Uiso calc 1 . .
H H4B 1.084141 0.604189 0.580091 0.018 Uiso calc 1 . .
C C5 0.61991(16) 0.57294(13) 0.76590(5) 0.01256(19) Uani d 1 . .
C C6 0.76269(16) 0.43863(14) 0.81014(5) 0.0167(2) Uani d 1 . .
H H6 0.905917 0.401074 0.793498 0.020 Uiso calc 1 . .
C C7 0.69753(17) 0.36046(14) 0.87753(5) 0.0182(2) Uani d 1 . .
H H7 0.795230 0.270086 0.907019 0.022 Uiso calc 1 . .
C C8 0.48877(17) 0.41525(13) 0.90149(5) 0.0158(2) Uani d 1 . .
C C9 0.34481(17) 0.54901(14) 0.86003(5) 0.0170(2) Uani d 1 . .
H H9 0.202792 0.586433 0.877573 0.020 Uiso calc 1 . .
C C10 0.41010(16) 0.62734(13) 0.79291(5) 0.0159(2) Uani d 1 . .
H H10 0.311958 0.719530 0.764402 0.019 Uiso calc 1 . .
O O3 0.91205(12) 0.87584(10) 0.41666(4) 0.01794(17) Uani d 1 . .
O O4 0.63869(13) 0.73092(11) 0.38233(4) 0.02436(19) Uani d 1 . .
N N4 0.99454(17) 1.07521(13) 0.07778(5) 0.0216(2) Uani d 1 . .
H H4NA 0.881(3) 1.094(2) 0.0482(9) 0.039(4) Uiso d 1 . .
H H4NB 1.098(3) 1.152(2) 0.0683(9) 0.036(4) Uiso d 1 . .
C C11 0.79522(16) 0.82924(13) 0.36896(5) 0.0147(2) Uani d 1 . .
C C12 0.84904(15) 0.89608(12) 0.29267(5) 0.0132(2) Uani d 1 . .
C C13 1.04220(16) 0.98073(13) 0.27286(5) 0.0139(2) Uani d 1 . .
H H13 1.142098 0.996856 0.308568 0.017 Uiso calc 1 . .
C C14 1.09049(16) 1.04151(13) 0.20203(5) 0.0155(2) Uani d 1 . .
H H14 1.223476 1.097509 0.189691 0.019 Uiso calc 1 . .
C C15 0.94427(17) 1.02089(13) 0.14843(5) 0.0155(2) Uani d 1 . .
C C16 0.74953(17) 0.93703(14) 0.16826(5) 0.0171(2) Uani d 1 . .
H H16 0.647635 0.923274 0.132721 0.020 Uiso calc 1 . .
C C17 0.70465(16) 0.87434(13) 0.23895(5) 0.0154(2) Uani d 1 . .
H H17 0.573636 0.815474 0.251325 0.019 Uiso calc 1 . .
O O1W 0.29390(13) 0.65167(10) 0.46397(4) 0.01758(17) Uani d 1 . .
H H1W1 0.183(3) 0.730(2) 0.4450(9) 0.037(4) Uiso d 1 . .
H H2W1 0.410(3) 0.681(2) 0.4372(9) 0.041(4) Uiso d 1 . .

loop_
_atom_site_aniso_label
_atom_site_aniso_U_11
_atom_site_aniso_U_22
_atom_site_aniso_U_33
_atom_site_aniso_U_12
_atom_site_aniso_U_13
_atom_site_aniso_U_23
O1 0.0317(5) 0.0350(5) 0.0201(4) 0.0004(4) 0.0010(3) 0.0114(3)
O2 0.0324(5) 0.0330(5) 0.0247(4) 0.0021(4) 0.0150(3) 0.0036(3)
N1 0.0154(4) 0.0138(4) 0.0104(4) -0.0018(3) 0.0009(3) -0.0012(3)
N2 0.0114(4) 0.0134(4) 0.0108(4) -0.0001(3) 0.0004(3) -0.0004(3)
N3 0.0251(5) 0.0189(4) 0.0139(4) -0.0055(3) 0.0030(3) -0.0014(3)
C1 0.0158(4) 0.0143(4) 0.0125(4) 0.0010(3) 0.0001(3) -0.0009(3)
C2 0.0121(4) 0.0163(4) 0.0117(4) 0.0005(3) -0.0001(3) -0.0008(3)
C3 0.0124(4) 0.0168(4) 0.0122(4) 0.0009(3) 0.0014(3) -0.0001(3)
C4 0.0130(4) 0.0182(5) 0.0128(4) -0.0020(3) 0.0010(3) -0.0009(3)
C5 0.0148(4) 0.0114(4) 0.0118(4) -0.0027(3) 0.0005(3) -0.0021(3)
C6 0.0148(4) 0.0189(5) 0.0147(4) 0.0007(4) 0.0013(3) -0.0001(4)
C7 0.0195(5) 0.0190(5) 0.0141(4) 0.0002(4) -0.0010(4) 0.0013(4)
C8 0.0214(5) 0.0152(4) 0.0110(4) -0.0049(4) 0.0026(4) -0.0014(3)
C9 0.0176(5) 0.0160(5) 0.0169(5) -0.0009(4) 0.0046(4) -0.0029(4)
C10 0.0168(5) 0.0142(4) 0.0151(4) 0.0015(3) 0.0017(4) -0.0003(3)
O3 0.0217(4) 0.0183(4) 0.0128(3) -0.0012(3) 0.0020(3) -0.0006(3)
O4 0.0247(4) 0.0269(4) 0.0211(4) -0.0106(3) 0.0074(3) 0.0006(3)
N4 0.0260(5) 0.0244(5) 0.0130(4) -0.0024(4) 0.0022(4) 0.0000(3)
C11 0.0151(4) 0.0116(4) 0.0155(4) 0.0021(3) 0.0036(3) 0.0001(3)
C12 0.0145(4) 0.0107(4) 0.0131(4) 0.0007(3) 0.0023(3) -0.0005(3)
C13 0.0145(4) 0.0131(4) 0.0141(4) -0.0010(3) 0.0005(3) -0.0027(3)
C14 0.0151(4) 0.0147(4) 0.0163(5) -0.0030(3) 0.0036(3) -0.0017(3)
C15 0.0196(5) 0.0125(4) 0.0134(4) 0.0013(3) 0.0025(3) -0.0013(3)
C16 0.0190(5) 0.0158(4) 0.0163(5) -0.0012(4) -0.0031(4) -0.0027(4)
C17 0.0136(4) 0.0130(4) 0.0191(5) -0.0019(3) 0.0007(3) -0.0012(3)
O1W 0.0171(4) 0.0180(4) 0.0176(4) -0.0034(3) 0.0037(3) -0.0023(3)

loop_
_atom_type_symbol
_atom_type_description
_atom_type_scat_dispersion_real
_atom_type_scat_dispersion_imag
_atom_type_scat_source
C C 0.0033 0.0016 'International Tables Vol C Tables 4.2.6.8 and 6.1.1.4'
H H 0.0000 0.0000 'International Tables Vol C Tables 4.2.6.8 and 6.1.1.4'
N N 0.0061 0.0033 'International Tables Vol C Tables 4.2.6.8 and 6.1.1.4'
O O 0.0106 0.0060 'International Tables Vol C Tables 4.2.6.8 and 6.1.1.4'

loop_
_geom_angle_atom_site_label_1
_geom_angle_atom_site_label_2
_geom_angle_atom_site_label_3
_geom_angle_site_symmetry_1
_geom_angle_site_symmetry_3
_geom_angle
_geom_angle_publ_flag
C1 N1 C4 . . 108.92(7) ?
C1 N1 H1NA . . 111.3(10) ?
C4 N1 H1NA . . 111.3(10) ?
C1 N1 H1NB . . 111.3(9) ?
C4 N1 H1NB . . 107.5(8) ?
H1NA N1 H1NB . . 106.4(13) ?
C5 N2 C3 . . 116.22(7) ?
C5 N2 C2 . . 115.77(7) ?
C3 N2 C2 . . 112.92(7) ?
O1 N3 O2 . . 122.35(9) ?
O1 N3 C8 . . 119.31(9) ?
O2 N3 C8 . . 118.34(9) ?
N1 C1 C2 . . 110.02(7) ?
N1 C1 H1C . . 109.7 ?
C2 C1 H1C . . 109.7 ?
N1 C1 H1D . . 109.7 ?
C2 C1 H1D . . 109.7 ?
H1C C1 H1D . . 108.2 ?
N2 C2 C1 . . 112.23(8) ?
N2 C2 H2A . . 109.2 ?
C1 C2 H2A . . 109.2 ?
N2 C2 H2B . . 109.2 ?
C1 C2 H2B . . 109.2 ?
H2A C2 H2B . . 107.9 ?
N2 C3 C4 . . 112.56(8) ?
N2 C3 H3A . . 109.1 ?
C4 C3 H3A . . 109.1 ?
N2 C3 H3B . . 109.1 ?
C4 C3 H3B . . 109.1 ?
H3A C3 H3B . . 107.8 ?
N1 C4 C3 . . 110.60(8) ?
N1 C4 H4A . . 109.5 ?
C3 C4 H4A . . 109.5 ?
N1 C4 H4B . . 109.5 ?
C3 C4 H4B . . 109.5 ?
H4A C4 H4B . . 108.1 ?
N2 C5 C6 . . 121.76(9) ?
N2 C5 C10 . . 120.38(8) ?
C6 C5 C10 . . 117.85(9) ?
C7 C6 C5 . . 120.98(9) ?
C7 C6 H6 . . 119.5 ?
C5 C6 H6 . . 119.5 ?
C8 C7 C6 . . 119.32(9) ?
C8 C7 H7 . . 120.3 ?
C6 C7 H7 . . 120.3 ?
C7 C8 C9 . . 121.45(9) ?
C7 C8 N3 . . 119.79(9) ?
C9 C8 N3 . . 118.74(9) ?
C10 C9 C8 . . 119.20(9) ?
C10 C9 H9 . . 120.4 ?
C8 C9 H9 . . 120.4 ?
C9 C10 C5 . . 121.17(9) ?
C9 C10 H10 . . 119.4 ?
C5 C10 H10 . . 119.4 ?
C15 N4 H4NA . . 115.6(11) ?
C15 N4 H4NB . . 116.4(11) ?
H4NA N4 H4NB . . 116.6(15) ?
O4 C11 O3 . . 123.77(9) ?
O4 C11 C12 . . 118.01(9) ?
O3 C11 C12 . . 118.21(9) ?
C13 C12 C17 . . 118.22(9) ?
C13 C12 C11 . . 121.69(9) ?
C17 C12 C11 . . 120.10(9) ?
C14 C13 C12 . . 121.14(9) ?
C14 C13 H13 . . 119.4 ?
C12 C13 H13 . . 119.4 ?
C13 C14 C15 . . 120.42(9) ?
C13 C14 H14 . . 119.8 ?
C15 C14 H14 . . 119.8 ?
N4 C15 C14 . . 120.82(9) ?
N4 C15 C16 . . 120.62(9) ?
C14 C15 C16 . . 118.51(9) ?
C17 C16 C15 . . 120.61(9) ?
C17 C16 H16 . . 119.7 ?
C15 C16 H16 . . 119.7 ?
C16 C17 C12 . . 121.09(9) ?
C16 C17 H17 . . 119.5 ?
C12 C17 H17 . . 119.5 ?
H1W1 O1W H2W1 . . 104.7(15) ?

loop_
_geom_bond_atom_site_label_1
_geom_bond_atom_site_label_2
_geom_bond_site_symmetry_2
_geom_bond_distance
_geom_bond_publ_flag
O1 N3 . 1.2256(12) ?
O2 N3 . 1.2288(12) ?
N1 C1 . 1.4850(12) ?
N1 C4 . 1.4884(12) ?
N1 H1NA . 0.936(17) ?
N1 H1NB . 0.942(15) ?
N2 C5 . 1.3980(12) ?
N2 C3 . 1.4668(12) ?
N2 C2 . 1.4694(12) ?
N3 C8 . 1.4517(12) ?
C1 C2 . 1.5137(12) ?
C1 H1C . 0.9900 ?
C1 H1D . 0.9900 ?
C2 H2A . 0.9900 ?
C2 H2B . 0.9900 ?
C3 C4 . 1.5197(12) ?
C3 H3A . 0.9900 ?
C3 H3B . 0.9900 ?
C4 H4A . 0.9900 ?
C4 H4B . 0.9900 ?
C5 C6 . 1.4076(13) ?
C5 C10 . 1.4102(13) ?
C6 C7 . 1.3838(13) ?
C6 H6 . 0.9500 ?
C7 C8 . 1.3827(14) ?
C7 H7 . 0.9500 ?
C8 C9 . 1.3845(14) ?
C9 C10 . 1.3801(13) ?
C9 H9 . 0.9500 ?
C10 H10 . 0.9500 ?
O3 C11 . 1.2787(13) ?
O4 C11 . 1.2488(13) ?
N4 C15 . 1.3781(13) ?
N4 H4NA . 0.879(18) ?
N4 H4NB . 0.886(18) ?
C11 C12 . 1.4968(12) ?
C12 C13 . 1.3978(13) ?
C12 C17 . 1.3999(13) ?
C13 C14 . 1.3856(13) ?
C13 H13 . 0.9500 ?
C14 C15 . 1.4028(14) ?
C14 H14 . 0.9500 ?
C15 C16 . 1.4034(14) ?
C16 C17 . 1.3810(14) ?
C16 H16 . 0.9500 ?
C17 H17 . 0.9500 ?
O1W H1W1 . 0.877(18) ?
O1W H2W1 . 0.885(18) ?

loop_
_geom_hbond_atom_site_label_D
_geom_hbond_atom_site_label_H
_geom_hbond_atom_site_label_A
_geom_hbond_site_symmetry_A
_geom_hbond_distance_DH
_geom_hbond_distance_HA
_geom_hbond_distance_DA
_geom_hbond_angle_DHA
_geom_hbond_publ_flag
N1 H1NA O3 . 0.936(17) 1.804(17) 2.7370(10) 174.7(15) yes
N1 H1NB O1W 2_666 0.942(15) 1.864(15) 2.7934(11) 168.4(13) yes
N4 H4NA O1 1_564 0.879(18) 2.258(18) 3.0861(13) 156.9(15) yes
N4 H4NB O2 1_664 0.886(18) 2.248(17) 3.0315(13) 147.3(14) yes
O1W H1W1 O3 1_455 0.877(18) 1.890(18) 2.7569(11) 169.7(16) yes
O1W H2W1 O4 . 0.885(18) 1.755(18) 2.6388(11) 177.2(17) yes
C1 H1C O1W . 0.99 2.50 3.2511(12) 132 yes
C2 H2B O4 2_666 0.99 2.58 3.5572(13) 170 yes
C4 H4A O3 2_776 0.99 2.51 3.4578(12) 161 yes
C4 H4B O1W 1_655 0.99 2.53 3.2921(12) 134 yes

loop_
_geom_torsion_atom_site_label_1
_geom_torsion_atom_site_label_2
_geom_torsion_atom_site_label_3
_geom_torsion_atom_site_label_4
_geom_torsion_site_symmetry_1
_geom_torsion_site_symmetry_2
_geom_torsion_site_symmetry_3
_geom_torsion_site_symmetry_4
_geom_torsion
_geom_torsion_publ_flag
C4 N1 C1 C2 . . . . -60.50(10) ?
C5 N2 C2 C1 . . . . 171.62(8) ?
C3 N2 C2 C1 . . . . -50.91(10) ?
N1 C1 C2 N2 . . . . 56.60(10) ?
C5 N2 C3 C4 . . . . -173.16(8) ?
C2 N2 C3 C4 . . . . 49.57(11) ?
C1 N1 C4 C3 . . . . 59.29(10) ?
N2 C3 C4 N1 . . . . -54.06(10) ?
C3 N2 C5 C6 . . . . 11.92(13) ?
C2 N2 C5 C6 . . . . 147.97(9) ?
C3 N2 C5 C10 . . . . -169.20(8) ?
C2 N2 C5 C10 . . . . -33.16(12) ?
N2 C5 C6 C7 . . . . 179.93(9) ?
C10 C5 C6 C7 . . . . 1.03(15) ?
C5 C6 C7 C8 . . . . 0.12(16) ?
C6 C7 C8 C9 . . . . -1.14(16) ?
C6 C7 C8 N3 . . . . 177.14(9) ?
O1 N3 C8 C7 . . . . -2.18(15) ?
O2 N3 C8 C7 . . . . 178.12(10) ?
O1 N3 C8 C9 . . . . 176.15(10) ?
O2 N3 C8 C9 . . . . -3.55(14) ?
C7 C8 C9 C10 . . . . 0.95(16) ?
N3 C8 C9 C10 . . . . -177.35(9) ?
C8 C9 C10 C5 . . . . 0.26(15) ?
N2 C5 C10 C9 . . . . 179.86(9) ?
C6 C5 C10 C9 . . . . -1.23(15) ?
O4 C11 C12 C13 . . . . -169.47(9) ?
O3 C11 C12 C13 . . . . 10.47(13) ?
O4 C11 C12 C17 . . . . 10.42(14) ?
O3 C11 C12 C17 . . . . -169.64(9) ?
C17 C12 C13 C14 . . . . -0.09(14) ?
C11 C12 C13 C14 . . . . 179.80(8) ?
C12 C13 C14 C15 . . . . 0.67(14) ?
C13 C14 C15 N4 . . . . -177.78(9) ?
C13 C14 C15 C16 . . . . -0.24(14) ?
N4 C15 C16 C17 . . . . 176.78(9) ?
C14 C15 C16 C17 . . . . -0.77(14) ?
C15 C16 C17 C12 . . . . 1.38(15) ?
C13 C12 C17 C16 . . . . -0.93(14) ?
C11 C12 C17 C16 . . . . 179.18(8) ?

_cod_database_fobs_code 2312067
